data_4319637
loop_
_publ_author_name
'Anil J. Elias'
'Brendan Twamley'
'Jean'ne M. Shreeve'

_publ_section_title
;
 Syntheses and Reactions of the Fluorinated Cyclic Thionylphosphazene
 NSO(Ar)[NPF2]2 (Ar = 4-t-BuC6H4-) with Difunctional Reagents
;
_journal_name_full 'Inorganic Chemistry'
_journal_page_first 2287
_journal_page_last 2291
_journal_paper_doi 10.1021/ic001295k
_journal_volume 40
_journal_year 2001
_chemical_formula_sum 'C10 H13 F4 N3 O P2 S'
_chemical_formula_weight 361.23
_chemical_name_common para-t-butylphenylthiaphospahzene
_chemical_name_systematic
; 
 ? 
;
_space_group_IT_number 2
_symmetry_cell_setting triclinic
_symmetry_space_group_name_Hall '-P 1'
_symmetry_space_group_name_H-M 'P -1'
_atom_sites_solution_hydrogens geom
_atom_sites_solution_primary direct
_atom_sites_solution_secondary difmap
_audit_creation_method SHELXL-97
_cell_angle_alpha 66.655(3)
_cell_angle_beta 88.870(3)
_cell_angle_gamma 83.702(3)
_cell_formula_units_Z 2
_cell_length_a 8.0392(15)
_cell_length_b 9.9467(18)
_cell_length_c 10.4353(19)
_cell_measurement_reflns_used 929
_cell_measurement_temperature 203(2)
_cell_measurement_theta_max 26.68
_cell_measurement_theta_min 2.40
_cell_volume 761.3(2)
_computing_cell_refinement 'Bruker SMART'
_computing_data_collection 'Bruker SMART'
_computing_data_reduction 'Bruker SHELXTL v. 5.10'
_computing_molecular_graphics 'XP, Bruker SHELXTL v. 5.10'
_computing_publication_material 'XCIF, Bruker SHELXTL v. 5.10'
_computing_structure_refinement 'XL, Bruker SHELXTL v. 5.10'
_computing_structure_solution 'XS, Bruker SHELXTL v. 5.10'
_diffrn_ambient_temperature 203(2)
_diffrn_measured_fraction_theta_full 0.997
_diffrn_measured_fraction_theta_max 0.997
_diffrn_measurement_device_type 'Siemens SMART 1000'
_diffrn_measurement_method \w
_diffrn_radiation_monochromator graphite
_diffrn_radiation_source 'normal-focus sealed tube'
_diffrn_radiation_type MoK\a
_diffrn_radiation_wavelength 0.71073
_diffrn_reflns_av_R_equivalents 0.0313
_diffrn_reflns_av_sigmaI/netI 0.0466
_diffrn_reflns_limit_h_max 9
_diffrn_reflns_limit_h_min -9
_diffrn_reflns_limit_k_max 11
_diffrn_reflns_limit_k_min -11
_diffrn_reflns_limit_l_max 12
_diffrn_reflns_limit_l_min -12
_diffrn_reflns_number 7650
_diffrn_reflns_theta_full 24.99
_diffrn_reflns_theta_max 24.99
_diffrn_reflns_theta_min 2.13
_diffrn_standards_decay_% '< 0.01'
_diffrn_standards_interval_count 'beginning and end'
_diffrn_standards_number '50 frames remeasured'
_exptl_absorpt_coefficient_mu 0.466
_exptl_absorpt_correction_T_max 0.9419
_exptl_absorpt_correction_T_min 0.8540
_exptl_absorpt_correction_type empirical
_exptl_absorpt_process_details 'SADABS (Sheldrick 1999)'
_exptl_crystal_colour colorless
_exptl_crystal_density_diffrn 1.576
_exptl_crystal_density_method 'not measured'
_exptl_crystal_description block
_exptl_crystal_F_000 368
_exptl_crystal_size_max 0.35
_exptl_crystal_size_mid 0.20
_exptl_crystal_size_min 0.13
_refine_diff_density_max 0.526
_refine_diff_density_min -0.466
_refine_diff_density_rms 0.066
_refine_ls_extinction_method none
_refine_ls_goodness_of_fit_ref 1.031
_refine_ls_hydrogen_treatment mixed
_refine_ls_matrix_type full
_refine_ls_number_parameters 200
_refine_ls_number_reflns 2674
_refine_ls_number_restraints 0
_refine_ls_restrained_S_all 1.031
_refine_ls_R_factor_all 0.1078
_refine_ls_R_factor_gt 0.0687
_refine_ls_shift/su_max 0.000
_refine_ls_shift/su_mean 0.000
_refine_ls_structure_factor_coef Fsqd
_refine_ls_weighting_details 'calc w=1/[\s^2^(Fo^2^)+(0.0557P)^2^+1.8153P] where P=(Fo^2^+2Fc^2^)/3'
_refine_ls_weighting_scheme calc
_refine_ls_wR_factor_gt 0.1495
_refine_ls_wR_factor_ref 0.1693
_reflns_number_gt 1786
_reflns_number_total 2674
_reflns_threshold_expression >2sigma(I)
_cod_data_source_file ic001295k_1.cif
_cod_data_source_block bt174
_cod_depositor_comments
;
The following automatic conversions were performed:

'_symmetry_cell_setting' value 'Triclinic' changed to 'triclinic'
according to the built-in table from CIF Core dictionary named
'cif_core.dic' version 2.4.1 from
2010-06-29.

'_exptl_absorpt_correction_type' value 'Empirical'
changed to 'empirical' according to the built-in table from CIF Core
dictionary named 'cif_core.dic' version 2.4.1 from 2010-06-29.

Automatic conversion script
Id: cif_fix_values 1646 2011-03-28 12:23:43Z adriana 
;
_cod_database_code 4319637

loop_
_symmetry_equiv_pos_as_xyz
'x, y, z'
'-x, -y, -z'

loop_
_atom_site_label
_atom_site_type_symbol
_atom_site_fract_x
_atom_site_fract_y
_atom_site_fract_z
_atom_site_U_iso_or_equiv
_atom_site_adp_type
_atom_site_occupancy
_atom_site_symmetry_multiplicity
_atom_site_calc_flag
_atom_site_refinement_flags
_atom_site_disorder_assembly
_atom_site_disorder_group
P1 P 0.3482(2) 0.2393(2) 0.46789(18) 0.0713(5) Uani 1 1 d . . .
P2 P 0.59764(18) 0.16955(18) 0.65387(19) 0.0664(5) Uani 1 1 d . . .
N1 N 0.5139(6) 0.1473(5) 0.5335(6) 0.0707(14) Uani 1 1 d . . .
N2 N 0.5111(5) 0.2842(6) 0.7080(5) 0.0650(13) Uani 1 1 d . A .
N3 N 0.2733(6) 0.3592(5) 0.5205(4) 0.0652(13) Uani 1 1 d . A .
F1 F 0.3615(6) 0.3069(6) 0.3111(4) 0.1278(18) Uani 1 1 d . . .
F2 F 0.2168(5) 0.1347(6) 0.4765(5) 0.1179(16) Uani 1 1 d . . .
F3 F 0.7798(4) 0.1947(5) 0.6219(5) 0.1000(14) Uani 1 1 d . . .
F4 F 0.6309(6) 0.0237(5) 0.7792(5) 0.141(2) Uani 1 1 d . . .
S1 S 0.34774(18) 0.38639(14) 0.64354(15) 0.0569(4) Uani 1 1 d . . .
C1 C 0.1978(6) 0.3374(5) 0.7752(5) 0.0400(11) Uani 1 1 d . A .
C2 C 0.2459(7) 0.2704(8) 0.9110(6) 0.079(2) Uani 1 1 d . . .
H2A H 0.3600 0.2429 0.9364 0.095 Uiso 1 1 calc R A .
C3 C 0.1262(7) 0.2424(8) 1.0131(6) 0.087(2) Uani 1 1 d . A .
H3A H 0.1616 0.1970 1.1074 0.104 Uiso 1 1 calc R . .
C4 C -0.0409(5) 0.2784(5) 0.9819(5) 0.0364(10) Uani 1 1 d . . .
C5 C -0.0844(6) 0.3434(7) 0.8438(5) 0.0613(15) Uani 1 1 d . A .
H5A H -0.1986 0.3681 0.8180 0.074 Uiso 1 1 calc R . .
C6 C 0.0322(7) 0.3748(7) 0.7398(6) 0.0685(17) Uani 1 1 d . . .
H6A H -0.0026 0.4217 0.6455 0.082 Uiso 1 1 calc R A .
C7 C -0.1716(6) 0.2437(5) 1.0957(5) 0.0485(12) Uani 1 1 d . A .
C8 C -0.1031(8) 0.2403(9) 1.2305(7) 0.092(2) Uani 1 1 d . . .
H8A H -0.0827 0.3389 1.2182 0.138 Uiso 1 1 calc R A .
H8B H 0.0010 0.1756 1.2565 0.138 Uiso 1 1 calc R . .
H8C H -0.1835 0.2041 1.3034 0.138 Uiso 1 1 calc R . .
C9 C -0.2288(10) 0.0956(9) 1.1215(8) 0.111(3) Uani 1 1 d . . .
H9A H -0.1319 0.0239 1.1340 0.167 Uiso 1 1 calc R A .
H9B H -0.2962 0.1037 1.0423 0.167 Uiso 1 1 calc R . .
H9C H -0.2949 0.0643 1.2050 0.167 Uiso 1 1 calc R . .
C10 C -0.3236(10) 0.3607(11) 1.0489(8) 0.142(4) Uani 1 1 d . . .
H10A H -0.2871 0.4576 1.0232 0.213 Uiso 1 1 calc R A .
H10B H -0.4012 0.3424 1.1248 0.213 Uiso 1 1 calc R . .
H10C H -0.3788 0.3563 0.9690 0.213 Uiso 1 1 calc R . .
O1A O 0.430(11) 0.510(7) 0.652(7) 0.048(16) Uani 0.20(8) 1 d P A 1
O1B O 0.351(5) 0.5426(15) 0.594(4) 0.085(8) Uani 0.80(8) 1 d P A 2

loop_
_atom_site_aniso_label
_atom_site_aniso_U_11
_atom_site_aniso_U_22
_atom_site_aniso_U_33
_atom_site_aniso_U_23
_atom_site_aniso_U_13
_atom_site_aniso_U_12
P1 0.0592(10) 0.1023(13) 0.0668(11) -0.0503(10) 0.0115(8) -0.0051(9)
P2 0.0414(8) 0.0689(10) 0.0879(12) -0.0316(9) 0.0121(7) -0.0013(7)
N1 0.055(3) 0.064(3) 0.117(4) -0.062(3) 0.014(3) -0.008(2)
N2 0.041(2) 0.102(4) 0.073(3) -0.054(3) 0.016(2) -0.018(2)
N3 0.065(3) 0.071(3) 0.040(3) -0.010(2) 0.011(2) 0.019(2)
F1 0.114(3) 0.211(5) 0.062(3) -0.066(3) 0.021(2) 0.011(3)
F2 0.072(3) 0.192(5) 0.141(4) -0.114(4) 0.008(2) -0.040(3)
F3 0.0412(19) 0.155(4) 0.135(3) -0.090(3) 0.022(2) -0.011(2)
F4 0.093(3) 0.112(3) 0.140(4) 0.018(3) 0.009(3) 0.046(3)
S1 0.0675(9) 0.0412(7) 0.0676(9) -0.0266(7) 0.0385(7) -0.0166(6)
C1 0.045(3) 0.032(2) 0.045(3) -0.017(2) 0.013(2) -0.007(2)
C2 0.032(3) 0.122(5) 0.059(4) -0.015(4) 0.008(3) 0.012(3)
C3 0.049(3) 0.132(6) 0.038(3) 0.000(3) 0.001(3) 0.029(4)
C4 0.038(2) 0.031(2) 0.041(3) -0.017(2) 0.006(2) -0.0019(19)
C5 0.034(3) 0.108(5) 0.045(3) -0.033(3) 0.001(2) -0.008(3)
C6 0.049(3) 0.112(5) 0.034(3) -0.020(3) 0.005(2) -0.001(3)
C7 0.046(3) 0.052(3) 0.045(3) -0.018(2) 0.013(2) -0.004(2)
C8 0.082(5) 0.159(7) 0.067(4) -0.073(5) 0.030(3) -0.038(5)
C9 0.132(7) 0.123(6) 0.109(6) -0.062(5) 0.077(5) -0.088(6)
C10 0.096(6) 0.187(9) 0.075(5) -0.003(5) 0.042(4) 0.073(6)
O1A 0.06(3) 0.041(18) 0.05(2) -0.024(16) 0.030(19) -0.026(16)
O1B 0.104(14) 0.045(4) 0.110(14) -0.035(6) 0.068(13) -0.022(6)

loop_
_atom_type_symbol
_atom_type_description
_atom_type_scat_dispersion_real
_atom_type_scat_dispersion_imag
_atom_type_scat_source
C C 0.0033 0.0016 'International Tables Vol C Tables 4.2.6.8 and 6.1.1.4'
H H 0.0000 0.0000 'International Tables Vol C Tables 4.2.6.8 and 6.1.1.4'
N N 0.0061 0.0033 'International Tables Vol C Tables 4.2.6.8 and 6.1.1.4'
O O 0.0106 0.0060 'International Tables Vol C Tables 4.2.6.8 and 6.1.1.4'
F F 0.0171 0.0103 'International Tables Vol C Tables 4.2.6.8 and 6.1.1.4'
P P 0.1023 0.0942 'International Tables Vol C Tables 4.2.6.8 and 6.1.1.4'
S S 0.1246 0.1234 'International Tables Vol C Tables 4.2.6.8 and 6.1.1.4'

loop_
_geom_angle_atom_site_label_1
_geom_angle_atom_site_label_2
_geom_angle_atom_site_label_3
_geom_angle
_geom_angle_site_symmetry_1
_geom_angle_site_symmetry_3
_geom_angle_publ_flag
F1 P1 N1 109.5(3) . . ?
F1 P1 F2 97.8(3) . . ?
N1 P1 F2 108.9(3) . . ?
F1 P1 N3 109.8(3) . . ?
N1 P1 N3 118.8(3) . . ?
F2 P1 N3 110.0(3) . . ?
F1 P1 P2 126.5(2) . . ?
N1 P1 P2 30.26(17) . . ?
F2 P1 P2 123.1(2) . . ?
N3 P1 P2 88.55(19) . . ?
F4 P2 F3 96.9(3) . . ?
F4 P2 N1 110.5(3) . . ?
F3 P2 N1 110.1(3) . . ?
F4 P2 N2 107.3(3) . . ?
F3 P2 N2 110.6(2) . . ?
N1 P2 N2 119.2(3) . . ?
F4 P2 P1 125.2(2) . . ?
F3 P2 P1 126.2(2) . . ?
N1 P2 P1 30.16(17) . . ?
N2 P2 P1 89.07(18) . . ?
P1 N1 P2 119.6(3) . . ?
S1 N2 P2 124.5(3) . . ?
S1 N3 P1 124.8(3) . . ?
O1B S1 O1A 33(2) . . ?
O1B S1 N2 118.4(18) . . ?
O1A S1 N2 88(4) . . ?
O1B S1 N3 105.8(19) . . ?
O1A S1 N3 133(3) . . ?
N2 S1 N3 113.0(2) . . ?
O1B S1 C1 107.3(3) . . ?
O1A S1 C1 107.8(11) . . ?
N2 S1 C1 106.2(2) . . ?
N3 S1 C1 105.4(2) . . ?
C2 C1 C6 119.6(4) . . ?
C2 C1 S1 120.7(4) . . ?
C6 C1 S1 119.6(4) . . ?
C1 C2 C3 119.7(5) . . ?
C4 C3 C2 122.4(5) . . ?
C5 C4 C3 116.1(4) . . ?
C5 C4 C7 122.1(4) . . ?
C3 C4 C7 121.8(4) . . ?
C4 C5 C6 122.7(5) . . ?
C1 C6 C5 119.4(5) . . ?
C8 C7 C9 109.1(5) . . ?
C8 C7 C4 112.0(4) . . ?
C9 C7 C4 109.0(4) . . ?
C8 C7 C10 107.9(6) . . ?
C9 C7 C10 108.6(6) . . ?
C4 C7 C10 110.2(4) . . ?

loop_
_geom_bond_atom_site_label_1
_geom_bond_atom_site_label_2
_geom_bond_distance
_geom_bond_site_symmetry_2
_geom_bond_publ_flag
P1 F1 1.510(4) . ?
P1 N1 1.534(5) . ?
P1 F2 1.540(4) . ?
P1 N3 1.561(5) . ?
P1 P2 2.655(2) . ?
P2 F4 1.520(4) . ?
P2 F3 1.521(4) . ?
P2 N1 1.539(5) . ?
P2 N2 1.557(5) . ?
N2 S1 1.553(5) . ?
N3 S1 1.555(5) . ?
S1 O1B 1.434(9) . ?
S1 O1A 1.49(3) . ?
S1 C1 1.764(4) . ?
C1 C2 1.349(7) . ?
C1 C6 1.360(7) . ?
C2 C3 1.386(8) . ?
C3 C4 1.363(7) . ?
C4 C5 1.359(7) . ?
C4 C7 1.530(6) . ?
C5 C6 1.382(7) . ?
C7 C8 1.507(7) . ?
C7 C9 1.511(8) . ?
C7 C10 1.532(8) . ?
